data_7046978
loop_
_publ_author_name
'Daneshmand, Pargol'
'Pinon, Leena'
'Schaper, Frank'

_publ_section_title
;
 Dinuclear iminophenoxide copper complexes in rac-lactide polymerisation.
;
_journal_issue 30
_journal_name_full 'Dalton transactions (Cambridge, England : 2003)'
_journal_page_first 10147
_journal_page_last 10161
_journal_paper_doi 10.1039/c8dt02140f
_journal_volume 47
_journal_year 2018
_chemical_formula_moiety '2(C17 H26 Cu N2 O2)'
_chemical_formula_sum 'C34 H52 Cu2 N4 O4'
_chemical_formula_weight 707.87
_space_group_crystal_system triclinic
_space_group_IT_number 2
_space_group_name_Hall '-P 1'
_space_group_name_H-M_alt 'P -1'
_symmetry_space_group_name_Hall '-P 1'
_symmetry_space_group_name_H-M 'P -1'
_atom_sites_solution_hydrogens geom
_atom_sites_solution_primary dual
_atom_sites_solution_secondary difmap
_audit_creation_date 2017-12-01
_audit_creation_method
;
Olex2 1.2
(compiled 2017.08.10 svn.r3458 for OlexSys, GUI svn.r5381)
;
_audit_update_record
;
2018-05-24 deposited with the CCDC.
2018-07-05 downloaded from the CCDC.
;
_cell_angle_alpha 90.01(3)
_cell_angle_beta 106.50(3)
_cell_angle_gamma 104.32(3)
_cell_formula_units_Z 2
_cell_length_a 10.494(2)
_cell_length_b 11.150(2)
_cell_length_c 15.860(3)
_cell_measurement_reflns_used 5143
_cell_measurement_temperature 125
_cell_measurement_theta_max 58.303
_cell_measurement_theta_min 2.532
_cell_volume 1719.1(7)
_computing_cell_refinement 'SAINT v8.34A (Bruker, 2013)'
_computing_data_collection 'APEX 2 (2013) Bruker AXS Inc., Madison, WI 53719-1173.'
_computing_data_reduction 'SAINT v8.34A (Bruker, 2013)'
_computing_molecular_graphics 'Olex2 (Dolomanov et al., 2009)'
_computing_publication_material 'Olex2 (Dolomanov et al., 2009)'
_computing_structure_refinement 'XL (Sheldrick, 2008)'
_computing_structure_solution 'ShelXT (Sheldrick, 2015)'
_diffrn_ambient_temperature 125
_diffrn_detector_area_resol_mean 10.24
_diffrn_measured_fraction_theta_full 0.996
_diffrn_measured_fraction_theta_max 0.965
_diffrn_measurement_device_type 'Bruker APEX-II CCD'
_diffrn_measurement_method '\f and \w scans'
_diffrn_radiation_type GaK\a
_diffrn_radiation_wavelength 1.34139
_diffrn_reflns_av_R_equivalents 0.1137
_diffrn_reflns_av_unetI/netI 0.0617
_diffrn_reflns_Laue_measured_fraction_full 0.996
_diffrn_reflns_Laue_measured_fraction_max 0.965
_diffrn_reflns_limit_h_max 12
_diffrn_reflns_limit_h_min -13
_diffrn_reflns_limit_k_max 14
_diffrn_reflns_limit_k_min -14
_diffrn_reflns_limit_l_max 20
_diffrn_reflns_limit_l_min 0
_diffrn_reflns_number 7348
_diffrn_reflns_point_group_measured_fraction_full 0.996
_diffrn_reflns_point_group_measured_fraction_max 0.965
_diffrn_reflns_theta_full 53.594
_diffrn_reflns_theta_max 59.513
_diffrn_reflns_theta_min 2.535
_diffrn_source 'Metal Jet'
_diffrn_standards_number 0
_exptl_absorpt_coefficient_mu 6.892
_exptl_absorpt_correction_type multi-scan
_exptl_absorpt_process_details
;
 TWINABS-2012/1 (Bruker,2012) was used for absorption correction.
 
For component 1:
 wR2(int) was 0.1564 before and 0.1038 after correction.
 The Ratio of minimum to maximum transmission not present.
 The \l/2 correction factor is Not present
 
For component 2:
 wR2(int) was 0.1591 before and 0.1049 after correction.
 The Ratio of minimum to maximum transmission is 0.49.
 The \l/2 correction factor is Not present

Final HKLF 4 output contains 74452 reflections, Rint = 0.1137
 (42066 with I > 3sig(I), Rint = 0.1022)
;
_exptl_crystal_colour green
_exptl_crystal_colour_primary green
_exptl_crystal_density_diffrn 1.367
_exptl_crystal_description block
_exptl_crystal_F_000 748
_exptl_crystal_size_max 0.16
_exptl_crystal_size_mid 0.12
_exptl_crystal_size_min 0.08
_exptl_transmission_factor_max 0.751531
_exptl_transmission_factor_min 0.369379
_refine_diff_density_max 2.232
_refine_diff_density_min -1.940
_refine_diff_density_rms 0.172
_refine_ls_extinction_method none
_refine_ls_goodness_of_fit_ref 1.055
_refine_ls_hydrogen_treatment constr
_refine_ls_matrix_type full
_refine_ls_number_parameters 402
_refine_ls_number_reflns 7348
_refine_ls_number_restraints 0
_refine_ls_restrained_S_all 1.055
_refine_ls_R_factor_all 0.1512
_refine_ls_R_factor_gt 0.1070
_refine_ls_shift/su_max 0.000
_refine_ls_shift/su_mean 0.000
_refine_ls_structure_factor_coef Fsqd
_refine_ls_weighting_details 'w=1/[\s^2^(Fo^2^)+(0.1780P)^2^+5.0450P] where P=(Fo^2^+2Fc^2^)/3'
_refine_ls_weighting_scheme calc
_refine_ls_wR_factor_gt 0.2828
_refine_ls_wR_factor_ref 0.3292
_reflns_Friedel_coverage 0.000
_reflns_number_gt 4913
_reflns_number_total 7348
_reflns_threshold_expression 'I > 2\s(I)'
_cod_data_source_file c8dt02140f2.cif
_cod_data_source_block comp_5a
_cod_depositor_comments 'Adding full bibliography for 7046963--7046983.cif.'
_cod_original_cell_volume 1719.2(7)
_cod_database_code 7046978
_shelxl_version_number 2014-3
_shelx_space_group_comment
;
The symmetry employed for this shelxl refinement is uniquely defined
by the following loop, which should always be used as a source of
symmetry information in preference to the above space-group names.
They are only intended as comments.
;
_shelx_estimated_absorpt_t_max 0.609
_shelx_estimated_absorpt_t_min 0.405
_olex2_refinement_description
;
1. Twinned data refinement
 Scales: 0.397(3)
 0.603(3)
2. Fixed Uiso
 At 1.2 times of:
  All C(H) groups, All C(H,H) groups
 At 1.5 times of:
  All C(H,H,H) groups
3.a Ternary CH refined with riding coordinates:
 C8(H8), C25(H25)
3.b Secondary CH2 refined with riding coordinates:
 C9(H9A,H9B), C10(H10A,H10B), C11(H11A,H11B), C12(H12A,H12B), C13(H13A,H13B),
 C14(H14A,H14B), C15(H15A,H15B), C26(H26A,H26B), C27(H27A,H27B), C28(H28A,H28B),
  C29(H29A,H29B), C30(H30A,H30B), C31(H31A,H31B), C32(H32A,H32B)
3.c Aromatic/amide H refined with riding coordinates:
 C1(H1), C3(H3), C4(H4), C5(H5), C6(H6), C18(H18), C20(H20), C21(H21),
 C22(H22), C23(H23)
3.d Idealised Me refined as rotating group:
 C16(H16A,H16B,H16C), C17(H17A,H17B,H17C), C33(H33A,H33B,H33C), C34(H34A,H34B,
 H34C)
;
_olex2_submission_special_instructions 'No special instructions were received'

loop_
_space_group_symop_operation_xyz
'x, y, z'
'-x, -y, -z'

loop_
_atom_site_label
_atom_site_type_symbol
_atom_site_fract_x
_atom_site_fract_y
_atom_site_fract_z
_atom_site_U_iso_or_equiv
_atom_site_adp_type
_atom_site_occupancy
_atom_site_site_symmetry_order
_atom_site_calc_flag
_atom_site_refinement_flags_posn
Cu1 Cu 0.56842(13) 0.47426(10) 0.43299(8) 0.0345(4) Uani 1 1 d .
Cu2 Cu 0.56713(13) 0.97345(10) 0.09256(8) 0.0362(4) Uani 1 1 d .
O1 O 0.6649(6) 0.5828(5) 0.3650(4) 0.0420(14) Uani 1 1 d .
O2 O 0.4797(6) 0.3856(5) 0.5169(4) 0.0366(13) Uani 1 1 d .
O3 O 0.6645(6) 1.0814(5) 0.1966(4) 0.0428(14) Uani 1 1 d .
O4 O 0.4814(6) 0.8864(5) -0.0239(4) 0.0413(14) Uani 1 1 d .
N1 N 0.5273(7) 0.3274(6) 0.3490(5) 0.0364(15) Uani 1 1 d .
N2 N 0.7659(8) 0.4662(7) 0.5434(5) 0.0435(17) Uani 1 1 d .
N3 N 0.5257(7) 0.8255(6) 0.1593(4) 0.0349(15) Uani 1 1 d .
N4 N 0.7656(9) 0.9668(7) 0.0574(6) 0.050(2) Uani 1 1 d .
C1 C 0.5906(9) 0.3241(7) 0.2913(5) 0.0330(17) Uani 1 1 d .
H1 H 0.5709 0.2489 0.2588 0.040 Uiso 1 1 calc R
C2 C 0.6901(9) 0.4271(8) 0.2724(6) 0.0378(19) Uani 1 1 d .
C3 C 0.7573(10) 0.4007(8) 0.2109(6) 0.045(2) Uani 1 1 d .
H3 H 0.7350 0.3200 0.1859 0.054 Uiso 1 1 calc R
C4 C 0.8532(11) 0.4899(8) 0.1875(7) 0.052(2) Uani 1 1 d .
H4 H 0.8931 0.4712 0.1455 0.062 Uiso 1 1 calc R
C5 C 0.8910(10) 0.6117(8) 0.2283(7) 0.048(2) Uani 1 1 d .
H5 H 0.9593 0.6728 0.2151 0.057 Uiso 1 1 calc R
C6 C 0.8271(9) 0.6397(8) 0.2875(6) 0.041(2) Uani 1 1 d .
H6 H 0.8509 0.7206 0.3123 0.049 Uiso 1 1 calc R
C7 C 0.7270(10) 0.5496(7) 0.3114(6) 0.0395(19) Uani 1 1 d .
C8 C 0.4186(9) 0.2134(7) 0.3534(6) 0.0359(18) Uani 1 1 d .
H8 H 0.4006 0.2212 0.4102 0.043 Uiso 1 1 calc R
C9 C 0.4565(10) 0.0905(8) 0.3489(7) 0.049(2) Uani 1 1 d .
H9A H 0.4725 0.0778 0.2927 0.059 Uiso 1 1 calc R
H9B H 0.5405 0.0926 0.3953 0.059 Uiso 1 1 calc R
C10 C 0.3415(11) -0.0154(9) 0.3596(8) 0.058(3) Uani 1 1 d .
H10A H 0.3323 -0.0067 0.4183 0.069 Uiso 1 1 calc R
H10B H 0.3648 -0.0933 0.3536 0.069 Uiso 1 1 calc R
C11 C 0.2049(11) -0.0188(9) 0.2916(7) 0.057(3) Uani 1 1 d .
H11A H 0.2098 -0.0400 0.2335 0.069 Uiso 1 1 calc R
H11B H 0.1328 -0.0829 0.3041 0.069 Uiso 1 1 calc R
C12 C 0.1685(10) 0.1043(9) 0.2915(9) 0.059(3) Uani 1 1 d .
H12A H 0.1487 0.1192 0.3461 0.071 Uiso 1 1 calc R
H12B H 0.0865 0.1011 0.2431 0.071 Uiso 1 1 calc R
C13 C 0.2856(9) 0.2104(8) 0.2820(6) 0.045(2) Uani 1 1 d .
H13A H 0.2986 0.2005 0.2245 0.053 Uiso 1 1 calc R
H13B H 0.2619 0.2886 0.2860 0.053 Uiso 1 1 calc R
C14 C 0.5692(9) 0.3272(7) 0.5741(6) 0.0391(19) Uani 1 1 d .
H14A H 0.5791 0.2575 0.5421 0.047 Uiso 1 1 calc R
H14B H 0.5306 0.2953 0.6209 0.047 Uiso 1 1 calc R
C15 C 0.7075(9) 0.4149(8) 0.6134(5) 0.0360(18) Uani 1 1 d .
H15A H 0.6989 0.4818 0.6488 0.043 Uiso 1 1 calc R
H15B H 0.7683 0.3715 0.6516 0.043 Uiso 1 1 calc R
C16 C 0.8356(10) 0.3836(9) 0.5156(7) 0.052(2) Uani 1 1 d .
H16A H 0.7754 0.3014 0.5022 0.078 Uiso 1 1 calc GR
H16B H 0.9169 0.3824 0.5621 0.078 Uiso 1 1 calc GR
H16C H 0.8606 0.4123 0.4640 0.078 Uiso 1 1 calc GR
C17 C 0.8570(11) 0.5906(9) 0.5688(8) 0.057(3) Uani 1 1 d .
H17A H 0.8909 0.6209 0.5206 0.086 Uiso 1 1 calc GR
H17B H 0.9330 0.5878 0.6190 0.086 Uiso 1 1 calc GR
H17C H 0.8072 0.6449 0.5836 0.086 Uiso 1 1 calc GR
C18 C 0.5859(9) 0.8227(7) 0.2416(5) 0.0339(18) Uani 1 1 d .
H18 H 0.5639 0.7475 0.2663 0.041 Uiso 1 1 calc R
C19 C 0.6839(9) 0.9238(7) 0.2994(6) 0.0366(18) Uani 1 1 d .
C20 C 0.7424(9) 0.8975(8) 0.3870(6) 0.0393(19) Uani 1 1 d .
H20 H 0.7186 0.8168 0.4034 0.047 Uiso 1 1 calc R
C21 C 0.8338(10) 0.9886(9) 0.4486(6) 0.045(2) Uani 1 1 d .
H21 H 0.8669 0.9713 0.5070 0.055 Uiso 1 1 calc R
C22 C 0.8762(9) 1.1079(8) 0.4220(6) 0.043(2) Uani 1 1 d .
H22 H 0.9433 1.1682 0.4622 0.052 Uiso 1 1 calc R
C23 C 0.8215(9) 1.1373(8) 0.3389(6) 0.042(2) Uani 1 1 d .
H23 H 0.8503 1.2180 0.3237 0.050 Uiso 1 1 calc R
C24 C 0.7194(9) 1.0461(8) 0.2734(6) 0.0374(19) Uani 1 1 d .
C25 C 0.4158(9) 0.7114(7) 0.1137(6) 0.0381(19) Uani 1 1 d .
H25 H 0.3977 0.7185 0.0501 0.046 Uiso 1 1 calc R
C26 C 0.2820(9) 0.7081(8) 0.1360(6) 0.044(2) Uani 1 1 d .
H26A H 0.2958 0.6991 0.1986 0.053 Uiso 1 1 calc R
H26B H 0.2570 0.7856 0.1224 0.053 Uiso 1 1 calc R
C27 C 0.1666(10) 0.6005(9) 0.0834(7) 0.054(3) Uani 1 1 d .
H27A H 0.0840 0.5973 0.1003 0.065 Uiso 1 1 calc R
H27B H 0.1472 0.6140 0.0211 0.065 Uiso 1 1 calc R
C28 C 0.2035(12) 0.4791(9) 0.0985(8) 0.065(3) Uani 1 1 d .
H28A H 0.1304 0.4137 0.0608 0.077 Uiso 1 1 calc R
H28B H 0.2112 0.4607 0.1593 0.077 Uiso 1 1 calc R
C29 C 0.3367(13) 0.4805(8) 0.0799(9) 0.066(3) Uani 1 1 d .
H29A H 0.3256 0.4880 0.0175 0.079 Uiso 1 1 calc R
H29B H 0.3602 0.4028 0.0950 0.079 Uiso 1 1 calc R
C30 C 0.4552(11) 0.5903(8) 0.1339(7) 0.054(3) Uani 1 1 d .
H30A H 0.4723 0.5792 0.1964 0.065 Uiso 1 1 calc R
H30B H 0.5389 0.5921 0.1187 0.065 Uiso 1 1 calc R
C31 C 0.5708(11) 0.8267(8) -0.0491(6) 0.048(2) Uani 1 1 d .
H31A H 0.5321 0.7962 -0.1106 0.058 Uiso 1 1 calc R
H31B H 0.5806 0.7564 -0.0141 0.058 Uiso 1 1 calc R
C32 C 0.7109(10) 0.9171(8) -0.0353(7) 0.043(2) Uani 1 1 d .
H32A H 0.7732 0.8749 -0.0499 0.052 Uiso 1 1 calc R
H32B H 0.7024 0.9844 -0.0735 0.052 Uiso 1 1 calc R
C33 C 0.8574(11) 1.0926(10) 0.0668(8) 0.062(3) Uani 1 1 d .
H33A H 0.8075 1.1471 0.0336 0.092 Uiso 1 1 calc GR
H33B H 0.9334 1.0903 0.0450 0.092 Uiso 1 1 calc GR
H33C H 0.8913 1.1225 0.1279 0.092 Uiso 1 1 calc GR
C34 C 0.8397(11) 0.8875(10) 0.1147(7) 0.053(2) Uani 1 1 d .
H34A H 0.8666 0.9206 0.1749 0.079 Uiso 1 1 calc GR
H34B H 0.9201 0.8851 0.0980 0.079 Uiso 1 1 calc GR
H34C H 0.7809 0.8051 0.1088 0.079 Uiso 1 1 calc GR

loop_
_atom_site_aniso_label
_atom_site_aniso_U_11
_atom_site_aniso_U_22
_atom_site_aniso_U_33
_atom_site_aniso_U_23
_atom_site_aniso_U_13
_atom_site_aniso_U_12
Cu1 0.0563(8) 0.0226(6) 0.0333(7) 0.0082(5) 0.0243(6) 0.0130(5)
Cu2 0.0587(8) 0.0241(6) 0.0278(6) 0.0059(5) 0.0152(6) 0.0117(5)
O1 0.068(4) 0.024(3) 0.043(3) 0.009(2) 0.030(3) 0.011(3)
O2 0.055(3) 0.027(3) 0.034(3) 0.010(2) 0.021(3) 0.013(2)
O3 0.066(4) 0.027(3) 0.032(3) 0.002(2) 0.011(3) 0.009(3)
O4 0.065(4) 0.031(3) 0.034(3) 0.008(2) 0.019(3) 0.017(3)
N1 0.050(4) 0.031(3) 0.034(4) 0.010(3) 0.019(3) 0.014(3)
N2 0.057(5) 0.041(4) 0.035(4) 0.004(3) 0.012(4) 0.017(4)
N3 0.052(4) 0.026(3) 0.029(3) 0.004(3) 0.013(3) 0.011(3)
N4 0.062(5) 0.043(4) 0.047(5) 0.010(4) 0.018(4) 0.013(4)
C1 0.051(5) 0.024(4) 0.030(4) 0.011(3) 0.018(4) 0.013(3)
C2 0.054(5) 0.034(4) 0.030(4) 0.009(3) 0.017(4) 0.016(4)
C3 0.065(6) 0.028(4) 0.047(5) 0.005(4) 0.024(5) 0.013(4)
C4 0.088(7) 0.039(5) 0.047(5) 0.009(4) 0.042(5) 0.024(5)
C5 0.061(6) 0.038(5) 0.054(6) 0.017(4) 0.033(5) 0.011(4)
C6 0.058(5) 0.026(4) 0.044(5) 0.013(4) 0.022(4) 0.012(4)
C7 0.061(5) 0.030(4) 0.037(5) 0.009(4) 0.024(4) 0.016(4)
C8 0.049(5) 0.028(4) 0.034(4) 0.011(3) 0.016(4) 0.011(4)
C9 0.063(6) 0.030(4) 0.063(6) 0.009(4) 0.031(5) 0.014(4)
C10 0.075(7) 0.036(5) 0.075(8) 0.012(5) 0.039(6) 0.017(5)
C11 0.071(7) 0.046(6) 0.054(6) 0.005(5) 0.027(6) 0.005(5)
C12 0.047(5) 0.044(6) 0.079(8) 0.003(5) 0.015(5) 0.001(4)
C13 0.057(5) 0.038(5) 0.039(5) 0.007(4) 0.015(4) 0.014(4)
C14 0.058(5) 0.028(4) 0.041(5) 0.013(4) 0.022(4) 0.020(4)
C15 0.052(5) 0.034(4) 0.023(4) 0.008(3) 0.010(4) 0.015(4)
C16 0.054(6) 0.051(6) 0.058(6) 0.010(5) 0.020(5) 0.023(5)
C17 0.056(6) 0.049(6) 0.061(7) 0.000(5) 0.017(5) 0.004(5)
C18 0.049(5) 0.023(4) 0.037(4) 0.012(3) 0.026(4) 0.006(3)
C19 0.053(5) 0.030(4) 0.036(4) 0.006(3) 0.022(4) 0.018(4)
C20 0.055(5) 0.035(4) 0.029(4) 0.005(3) 0.013(4) 0.014(4)
C21 0.055(5) 0.050(5) 0.033(4) 0.006(4) 0.009(4) 0.021(4)
C22 0.050(5) 0.039(5) 0.041(5) -0.001(4) 0.011(4) 0.015(4)
C23 0.054(5) 0.025(4) 0.050(5) 0.003(4) 0.018(4) 0.012(4)
C24 0.057(5) 0.030(4) 0.032(4) 0.006(3) 0.018(4) 0.017(4)
C25 0.056(5) 0.025(4) 0.033(4) 0.010(3) 0.016(4) 0.008(4)
C26 0.061(6) 0.038(5) 0.033(4) 0.003(4) 0.015(4) 0.008(4)
C27 0.055(6) 0.053(6) 0.048(6) 0.002(5) 0.021(5) -0.004(5)
C28 0.073(7) 0.038(5) 0.067(7) 0.014(5) 0.011(6) -0.003(5)
C29 0.109(10) 0.024(5) 0.065(7) 0.003(5) 0.020(7) 0.023(5)
C30 0.067(6) 0.037(5) 0.047(6) 0.000(4) -0.002(5) 0.015(5)
C31 0.082(7) 0.037(5) 0.035(5) 0.008(4) 0.021(5) 0.026(5)
C32 0.057(5) 0.032(4) 0.050(6) 0.003(4) 0.031(5) 0.009(4)
C33 0.063(7) 0.067(7) 0.053(6) 0.012(5) 0.015(5) 0.015(5)
C34 0.064(6) 0.062(6) 0.041(5) 0.019(5) 0.021(5) 0.026(5)

loop_
_atom_type_symbol
_atom_type_description
_atom_type_scat_dispersion_real
_atom_type_scat_dispersion_imag
_atom_type_scat_source
C C 0.0150 0.0070 'International Tables Vol C Tables 4.2.6.8 and 6.1.1.4'
H H 0.0000 0.0000 'International Tables Vol C Tables 4.2.6.8 and 6.1.1.4'
Cu Cu -2.9170 3.6940 'International Tables Vol C Tables 4.2.6.8 and 6.1.1.4'
N N 0.0250 0.0140 'International Tables Vol C Tables 4.2.6.8 and 6.1.1.4'
O O 0.0410 0.0250 'International Tables Vol C Tables 4.2.6.8 and 6.1.1.4'

loop_
_geom_angle_atom_site_label_1
_geom_angle_atom_site_label_2
_geom_angle_atom_site_label_3
_geom_angle
_geom_angle_site_symmetry_1
_geom_angle_site_symmetry_3
O1 Cu1 Cu1 131.48(17) . 2_666
O1 Cu1 O2 91.5(2) . 2_666
O1 Cu1 O2 170.8(2) . .
O1 Cu1 N1 92.9(3) . .
O1 Cu1 N2 94.7(3) . .
O2 Cu1 Cu1 40.68(16) . 2_666
O2 Cu1 Cu1 40.16(15) 2_666 2_666
O2 Cu1 O2 80.8(2) . 2_666
O2 Cu1 N1 96.2(3) . .
O2 Cu1 N1 153.2(3) 2_666 .
O2 Cu1 N2 100.3(3) 2_666 .
O2 Cu1 N2 81.8(3) . .
N1 Cu1 Cu1 131.3(2) . 2_666
N1 Cu1 N2 105.7(3) . .
N2 Cu1 Cu1 91.4(2) . 2_666
O3 Cu2 Cu2 131.34(18) . 2_675
O3 Cu2 O4 91.9(2) . 2_675
O3 Cu2 O4 170.3(2) . .
O3 Cu2 N3 93.6(3) . .
O3 Cu2 N4 93.8(3) . .
O4 Cu2 Cu2 39.74(17) 2_675 2_675
O4 Cu2 Cu2 40.85(16) . 2_675
O4 Cu2 O4 80.6(2) . 2_675
O4 Cu2 N3 95.9(3) . .
O4 Cu2 N4 81.6(3) . .
O4 Cu2 N4 100.2(3) 2_675 .
N3 Cu2 Cu2 131.2(2) . 2_675
N3 Cu2 O4 153.3(3) . 2_675
N3 Cu2 N4 105.5(3) . .
N4 Cu2 Cu2 91.3(2) . 2_675
C7 O1 Cu1 125.9(5) . .
Cu1 O2 Cu1 99.2(2) . 2_666
C14 O2 Cu1 110.1(5) . .
C14 O2 Cu1 117.9(5) . 2_666
C24 O3 Cu2 125.2(5) . .
Cu2 O4 Cu2 99.4(2) . 2_675
C31 O4 Cu2 117.4(5) . 2_675
C31 O4 Cu2 111.4(5) . .
C1 N1 Cu1 123.3(6) . .
C1 N1 C8 117.5(7) . .
C8 N1 Cu1 119.2(5) . .
C15 N2 Cu1 101.1(5) . .
C16 N2 Cu1 111.1(6) . .
C16 N2 C15 110.9(7) . .
C16 N2 C17 110.9(8) . .
C17 N2 Cu1 110.0(6) . .
C17 N2 C15 112.5(8) . .
C18 N3 Cu2 123.0(6) . .
C18 N3 C25 117.2(7) . .
C25 N3 Cu2 119.7(5) . .
C32 N4 Cu2 102.2(6) . .
C32 N4 C33 111.5(8) . .
C33 N4 Cu2 110.2(6) . .
C34 N4 Cu2 111.2(6) . .
C34 N4 C32 112.9(8) . .
C34 N4 C33 108.8(8) . .
N1 C1 H1 117.2 . .
N1 C1 C2 125.6(8) . .
C2 C1 H1 117.2 . .
C3 C2 C1 116.4(8) . .
C7 C2 C1 125.1(8) . .
C7 C2 C3 118.4(8) . .
C2 C3 H3 119.0 . .
C4 C3 C2 122.1(8) . .
C4 C3 H3 119.0 . .
C3 C4 H4 120.6 . .
C3 C4 C5 118.9(8) . .
C5 C4 H4 120.6 . .
C4 C5 H5 120.0 . .
C6 C5 C4 120.1(8) . .
C6 C5 H5 120.0 . .
C5 C6 H6 119.1 . .
C5 C6 C7 121.8(8) . .
C7 C6 H6 119.1 . .
O1 C7 C2 122.1(8) . .
O1 C7 C6 119.2(7) . .
C6 C7 C2 118.7(8) . .
N1 C8 H8 107.0 . .
N1 C8 C9 115.7(7) . .
N1 C8 C13 109.7(6) . .
C9 C8 H8 107.0 . .
C13 C8 H8 107.0 . .
C13 C8 C9 110.2(7) . .
C8 C9 H9A 109.6 . .
C8 C9 H9B 109.6 . .
H9A C9 H9B 108.2 . .
C10 C9 C8 110.1(8) . .
C10 C9 H9A 109.6 . .
C10 C9 H9B 109.6 . .
C9 C10 H10A 109.2 . .
C9 C10 H10B 109.2 . .
C9 C10 C11 112.0(9) . .
H10A C10 H10B 107.9 . .
C11 C10 H10A 109.2 . .
C11 C10 H10B 109.2 . .
C10 C11 H11A 109.2 . .
C10 C11 H11B 109.2 . .
H11A C11 H11B 107.9 . .
C12 C11 C10 112.0(9) . .
C12 C11 H11A 109.2 . .
C12 C11 H11B 109.2 . .
C11 C12 H12A 109.4 . .
C11 C12 H12B 109.4 . .
C11 C12 C13 111.2(8) . .
H12A C12 H12B 108.0 . .
C13 C12 H12A 109.4 . .
C13 C12 H12B 109.4 . .
C8 C13 C12 111.0(8) . .
C8 C13 H13A 109.4 . .
C8 C13 H13B 109.4 . .
C12 C13 H13A 109.4 . .
C12 C13 H13B 109.4 . .
H13A C13 H13B 108.0 . .
O2 C14 H14A 109.4 . .
O2 C14 H14B 109.4 . .
O2 C14 C15 111.3(6) . .
H14A C14 H14B 108.0 . .
C15 C14 H14A 109.4 . .
C15 C14 H14B 109.4 . .
N2 C15 C14 110.1(7) . .
N2 C15 H15A 109.6 . .
N2 C15 H15B 109.6 . .
C14 C15 H15A 109.6 . .
C14 C15 H15B 109.6 . .
H15A C15 H15B 108.2 . .
N2 C16 H16A 109.5 . .
N2 C16 H16B 109.5 . .
N2 C16 H16C 109.5 . .
H16A C16 H16B 109.5 . .
H16A C16 H16C 109.5 . .
H16B C16 H16C 109.5 . .
N2 C17 H17A 109.5 . .
N2 C17 H17B 109.5 . .
N2 C17 H17C 109.5 . .
H17A C17 H17B 109.5 . .
H17A C17 H17C 109.5 . .
H17B C17 H17C 109.5 . .
N3 C18 H18 116.7 . .
N3 C18 C19 126.6(7) . .
C19 C18 H18 116.7 . .
C20 C19 C18 116.7(7) . .
C20 C19 C24 120.0(8) . .
C24 C19 C18 123.3(8) . .
C19 C20 H20 119.3 . .
C21 C20 C19 121.4(8) . .
C21 C20 H20 119.3 . .
C20 C21 H21 120.6 . .
C20 C21 C22 118.9(8) . .
C22 C21 H21 120.6 . .
C21 C22 H22 119.3 . .
C23 C22 C21 121.4(9) . .
C23 C22 H22 119.3 . .
C22 C23 H23 119.3 . .
C22 C23 C24 121.5(8) . .
C24 C23 H23 119.3 . .
O3 C24 C19 124.6(8) . .
O3 C24 C23 118.7(7) . .
C19 C24 C23 116.6(8) . .
N3 C25 H25 107.4 . .
N3 C25 C26 109.9(7) . .
N3 C25 C30 114.4(7) . .
C26 C25 H25 107.4 . .
C30 C25 H25 107.4 . .
C30 C25 C26 110.0(7) . .
C25 C26 H26A 109.6 . .
C25 C26 H26B 109.6 . .
H26A C26 H26B 108.1 . .
C27 C26 C25 110.3(7) . .
C27 C26 H26A 109.6 . .
C27 C26 H26B 109.6 . .
C26 C27 H27A 109.3 . .
C26 C27 H27B 109.3 . .
H27A C27 H27B 108.0 . .
C28 C27 C26 111.6(9) . .
C28 C27 H27A 109.3 . .
C28 C27 H27B 109.3 . .
C27 C28 H28A 109.2 . .
C27 C28 H28B 109.2 . .
C27 C28 C29 112.2(9) . .
H28A C28 H28B 107.9 . .
C29 C28 H28A 109.2 . .
C29 C28 H28B 109.2 . .
C28 C29 H29A 109.4 . .
C28 C29 H29B 109.4 . .
C28 C29 C30 111.0(9) . .
H29A C29 H29B 108.0 . .
C30 C29 H29A 109.4 . .
C30 C29 H29B 109.4 . .
C25 C30 C29 109.5(8) . .
C25 C30 H30A 109.8 . .
C25 C30 H30B 109.8 . .
C29 C30 H30A 109.8 . .
C29 C30 H30B 109.8 . .
H30A C30 H30B 108.2 . .
O4 C31 H31A 109.6 . .
O4 C31 H31B 109.6 . .
O4 C31 C32 110.1(7) . .
H31A C31 H31B 108.2 . .
C32 C31 H31A 109.6 . .
C32 C31 H31B 109.6 . .
N4 C32 C31 109.1(7) . .
N4 C32 H32A 109.9 . .
N4 C32 H32B 109.9 . .
C31 C32 H32A 109.9 . .
C31 C32 H32B 109.9 . .
H32A C32 H32B 108.3 . .
N4 C33 H33A 109.5 . .
N4 C33 H33B 109.5 . .
N4 C33 H33C 109.5 . .
H33A C33 H33B 109.5 . .
H33A C33 H33C 109.5 . .
H33B C33 H33C 109.5 . .
N4 C34 H34A 109.5 . .
N4 C34 H34B 109.5 . .
N4 C34 H34C 109.5 . .
H34A C34 H34B 109.5 . .
H34A C34 H34C 109.5 . .
H34B C34 H34C 109.5 . .

loop_
_geom_bond_atom_site_label_1
_geom_bond_atom_site_label_2
_geom_bond_distance
_geom_bond_site_symmetry_2
Cu1 Cu1 3.009(2) 2_666
Cu1 O1 1.915(6) .
Cu1 O2 1.987(5) 2_666
Cu1 O2 1.965(5) .
Cu1 N1 1.992(7) .
Cu1 N2 2.324(8) .
Cu2 Cu2 3.003(3) 2_675
Cu2 O3 1.911(6) .
Cu2 O4 1.946(6) .
Cu2 O4 1.991(6) 2_675
Cu2 N3 1.985(7) .
Cu2 N4 2.322(9) .
O1 C7 1.311(10) .
O2 Cu1 1.987(5) 2_666
O2 C14 1.396(10) .
O3 C24 1.297(10) .
O4 Cu2 1.991(6) 2_675
O4 C31 1.415(11) .
N1 C1 1.279(10) .
N1 C8 1.500(10) .
N2 C15 1.466(11) .
N2 C16 1.447(11) .
N2 C17 1.458(12) .
N3 C18 1.282(11) .
N3 C25 1.507(11) .
N4 C32 1.469(13) .
N4 C33 1.473(13) .
N4 C34 1.467(12) .
C1 H1 0.9300 .
C1 C2 1.444(11) .
C2 C3 1.425(12) .
C2 C7 1.415(12) .
C3 H3 0.9300 .
C3 C4 1.363(13) .
C4 H4 0.9300 .
C4 C5 1.417(13) .
C5 H5 0.9300 .
C5 C6 1.375(13) .
C6 H6 0.9300 .
C6 C7 1.400(12) .
C8 H8 0.9800 .
C8 C9 1.525(11) .
C8 C13 1.520(12) .
C9 H9A 0.9700 .
C9 H9B 0.9700 .
C9 C10 1.513(13) .
C10 H10A 0.9700 .
C10 H10B 0.9700 .
C10 C11 1.521(15) .
C11 H11A 0.9700 .
C11 H11B 0.9700 .
C11 C12 1.512(14) .
C12 H12A 0.9700 .
C12 H12B 0.9700 .
C12 C13 1.523(13) .
C13 H13A 0.9700 .
C13 H13B 0.9700 .
C14 H14A 0.9700 .
C14 H14B 0.9700 .
C14 C15 1.495(12) .
C15 H15A 0.9700 .
C15 H15B 0.9700 .
C16 H16A 0.9600 .
C16 H16B 0.9600 .
C16 H16C 0.9600 .
C17 H17A 0.9600 .
C17 H17B 0.9600 .
C17 H17C 0.9600 .
C18 H18 0.9300 .
C18 C19 1.435(12) .
C19 C20 1.414(12) .
C19 C24 1.416(11) .
C20 H20 0.9300 .
C20 C21 1.376(13) .
C21 H21 0.9300 .
C21 C22 1.400(13) .
C22 H22 0.9300 .
C22 C23 1.356(13) .
C23 H23 0.9300 .
C23 C24 1.446(13) .
C25 H25 0.9800 .
C25 C26 1.534(12) .
C25 C30 1.517(12) .
C26 H26A 0.9700 .
C26 H26B 0.9700 .
C26 C27 1.520(13) .
C27 H27A 0.9700 .
C27 H27B 0.9700 .
C27 C28 1.498(15) .
C28 H28A 0.9700 .
C28 H28B 0.9700 .
C28 C29 1.505(17) .
C29 H29A 0.9700 .
C29 H29B 0.9700 .
C29 C30 1.556(14) .
C30 H30A 0.9700 .
C30 H30B 0.9700 .
C31 H31A 0.9700 .
C31 H31B 0.9700 .
C31 C32 1.520(14) .
C32 H32A 0.9700 .
C32 H32B 0.9700 .
C33 H33A 0.9600 .
C33 H33B 0.9600 .
C33 H33C 0.9600 .
C34 H34A 0.9600 .
C34 H34B 0.9600 .
C34 H34C 0.9600 .

loop_
_twin_individual_id
_twin_individual_mass_fraction_refined
1 0.397(3)
2 0.603(3)
